data_2015102
loop_
_publ_author_name
'Mustafa Serkan Soylu'
'Nezihe \,Cal\?i\,skan'
'Alaaddin \,Cukurovali'
'Ibrahim Y\?ilmaz'
'Orhan B\"uy\"ukg\"ung\"or'

_publ_section_title
;4-Bromo-2-{[4-(3-mesityl-3-methylcyclobutyl)thiazol-2-yl]hydrazonomethyl}phenol,
 with N---H&#x00B7;&#x00B7;&#x00B7;N, C---H&#x00B7;&#x00B7;&#x00B7;\p and
 \p--\p interactions
;
_journal_coeditor_code AV1259
_journal_issue 12
_journal_name_full 'Acta Crystallographica Section C'
_journal_page_first o725
_journal_page_last o727
_journal_paper_doi 10.1107/S0108270105034724
_journal_volume 61
_journal_year 2005
_chemical_formula_iupac 'C24 H26 Br N3 O S'
_chemical_formula_moiety 'C24 H26 Br N3 O S'
_chemical_formula_sum 'C24 H26 Br N3 O S'
_chemical_formula_weight 484.45
_chemical_name_systematic
;
4-Bromo-2-{[4-(3-mesityl-3-methylcyclobutyl)thiazol-2-
yl]hydrazonomethyl}phenol
;
_space_group_IT_number 2
_symmetry_cell_setting triclinic
_symmetry_space_group_name_Hall '-P 1'
_symmetry_space_group_name_H-M 'P -1'
_atom_sites_solution_hydrogens geom
_atom_sites_solution_primary direct
_atom_sites_solution_secondary difmap
_audit_creation_method SHELXL-97
_cell_angle_alpha 75.507(5)
_cell_angle_beta 86.063(5)
_cell_angle_gamma 77.418(5)
_cell_formula_units_Z 4
_cell_length_a 8.3589(5)
_cell_length_b 11.9903(7)
_cell_length_c 24.1438(14)
_cell_measurement_reflns_used 24578
_cell_measurement_temperature 293(2)
_cell_measurement_theta_max 27.21
_cell_measurement_theta_min 1.74
_cell_volume 2286.3(2)
_computing_cell_refinement 'X-AREA (Stoe & Cie, 2002)'
_computing_data_collection 'X-AREA (Stoe & Cie, 2002)'
_computing_data_reduction 'X-RED32 (Stoe & Cie, 2002)'
_computing_molecular_graphics 'Ortep-3 for Windows (Farrugia, 1997)'
_computing_publication_material 'WinGx (Farrugia, 1999)'
_computing_structure_refinement 'SHELXL97 (Sheldrick, 1997)'
_computing_structure_solution 'SHELXS86 (Sheldrick, 1990)'
_diffrn_ambient_temperature 293(2)
_diffrn_detector_area_resol_mean 6.67
_diffrn_measured_fraction_theta_full 1.000
_diffrn_measured_fraction_theta_max 1.000
_diffrn_measurement_device_type 'STOE IPDS-II'
_diffrn_measurement_method 'rotation method'
_diffrn_radiation_monochromator graphite
_diffrn_radiation_source 'fine-focus sealed tube'
_diffrn_radiation_type MoK\a
_diffrn_radiation_wavelength 0.71073
_diffrn_reflns_av_R_equivalents 0.0742
_diffrn_reflns_av_sigmaI/netI 0.0579
_diffrn_reflns_limit_h_max 9
_diffrn_reflns_limit_h_min -9
_diffrn_reflns_limit_k_max 14
_diffrn_reflns_limit_k_min -14
_diffrn_reflns_limit_l_max 28
_diffrn_reflns_limit_l_min -28
_diffrn_reflns_number 27215
_diffrn_reflns_theta_full 25.00
_diffrn_reflns_theta_max 25.00
_diffrn_reflns_theta_min 1.74
_diffrn_standards_decay_% 0
_diffrn_standards_interval_count 0
_diffrn_standards_number 0
_exptl_absorpt_coefficient_mu 1.910
_exptl_absorpt_correction_T_max 0.8772
_exptl_absorpt_correction_T_min 0.3959
_exptl_absorpt_correction_type integration
_exptl_absorpt_process_details '(X-RED32; Stoe & Cie, 2002)'
_exptl_crystal_colour colorless
_exptl_crystal_density_diffrn 1.407
_exptl_crystal_density_method 'not measured'
_exptl_crystal_description plate
_exptl_crystal_F_000 1000
_exptl_crystal_size_max 0.400
_exptl_crystal_size_mid 0.310
_exptl_crystal_size_min 0.070
_refine_diff_density_max 0.328
_refine_diff_density_min -0.503
_refine_ls_extinction_method none
_refine_ls_goodness_of_fit_ref 0.988
_refine_ls_hydrogen_treatment constr
_refine_ls_matrix_type full
_refine_ls_number_parameters 547
_refine_ls_number_reflns 8041
_refine_ls_number_restraints 0
_refine_ls_restrained_S_all 0.988
_refine_ls_R_factor_all 0.0716
_refine_ls_R_factor_gt 0.0408
_refine_ls_shift/su_max 0.005
_refine_ls_shift/su_mean 0.000
_refine_ls_structure_factor_coef Fsqd
_refine_ls_weighting_details 'calc w=1/[\s^2^(Fo^2^)+(0.0449P)^2^] where P=(Fo^2^+2Fc^2^)/3'
_refine_ls_weighting_scheme calc
_refine_ls_wR_factor_gt 0.0883
_refine_ls_wR_factor_ref 0.0987
_reflns_number_gt 5444
_reflns_number_total 8041
_reflns_threshold_expression I>2\s(I)
_cod_data_source_file av1259.cif
_cod_data_source_block I
_cod_database_code 2015102
_cod_database_fobs_code 2015102

loop_
_symmetry_equiv_pos_as_xyz
'x, y, z'
'-x, -y, -z'

loop_
_atom_site_label
_atom_site_fract_x
_atom_site_fract_y
_atom_site_fract_z
_atom_site_U_iso_or_equiv
_atom_site_adp_type
_atom_site_calc_flag
_atom_site_refinement_flags
_atom_site_occupancy
_atom_site_disorder_assembly
_atom_site_disorder_group
_atom_site_type_symbol
Br1A 0.18264(7) 0.87358(5) -0.244543(19) 0.09687(18) Uani d . 1 . . Br
S1A 0.26983(13) 1.10008(7) 0.07543(4) 0.0667(3) Uani d . 1 . . S
N1A 0.4044(3) 0.9132(2) 0.14726(10) 0.0492(6) Uani d . 1 . . N
H1N 0.4501 0.8414 0.1624 0.059 Uiso calc R 1 . . H
N2A 0.3665(3) 0.8826(2) 0.05665(11) 0.0548(7) Uani d . 1 . . N
N3A 0.2878(3) 0.9457(2) 0.00618(11) 0.0533(7) Uani d . 1 . . N
O1A 0.0793(3) 1.1224(2) -0.05388(11) 0.0760(7) Uani d . 1 . . O
H1O 0.1364 1.0856 -0.0262 0.114 Uiso calc R 1 . . H
C1A 0.4246(4) 0.9823(3) 0.23728(14) 0.0530(8) Uani d . 1 . . C
H1A 0.5441 0.9697 0.2395 0.064 Uiso calc R 1 . . H
C2A 0.3418(5) 1.0807(3) 0.26662(15) 0.0608(9) Uani d . 1 . . C
H2A 0.2349 1.1224 0.2515 0.073 Uiso calc R 1 . . H
H2B 0.4108 1.1355 0.2679 0.073 Uiso calc R 1 . . H
C3A 0.3340(4) 0.9873(3) 0.32415(14) 0.0551(8) Uani d . 1 . . C
C4A 0.3590(4) 0.8950(3) 0.28656(13) 0.0514(8) Uani d . 1 . . C
H4A 0.4394 0.8238 0.3016 0.062 Uiso calc R 1 . . H
H4B 0.2576 0.8764 0.2779 0.062 Uiso calc R 1 . . H
C5A 0.1794(4) 0.9974(3) 0.36140(14) 0.0545(8) Uani d . 1 . . C
C6A 0.0830(5) 1.1076(3) 0.36546(15) 0.0655(10) Uani d . 1 . . C
C7A -0.0552(5) 1.1114(4) 0.40085(17) 0.0753(12) Uani d . 1 . . C
H7A -0.1180 1.1848 0.4025 0.090 Uiso calc R 1 . . H
C8A -0.1042(5) 1.0135(4) 0.43341(18) 0.0766(11) Uani d . 1 . . C
C9A -0.0076(5) 0.9065(4) 0.43008(17) 0.0746(11) Uani d . 1 . . C
H9A -0.0376 0.8381 0.4517 0.090 Uiso calc R 1 . . H
C10A 0.1331(4) 0.8963(3) 0.39575(15) 0.0604(9) Uani d . 1 . . C
C11A 0.1254(6) 1.2233(3) 0.3352(2) 0.0958(15) Uani d . 1 . . C
H11A 0.2408 1.2183 0.3383 0.144 Uiso calc R 1 . . H
H11B 0.0650 1.2842 0.3523 0.144 Uiso calc R 1 . . H
H11C 0.0976 1.2414 0.2955 0.144 Uiso calc R 1 . . H
C12A -0.2541(5) 1.0213(5) 0.4727(2) 0.1058(17) Uani d . 1 . . C
H12A -0.2912 0.9485 0.4809 0.159 Uiso calc R 1 . . H
H12B -0.3397 1.0844 0.4543 0.159 Uiso calc R 1 . . H
H12C -0.2260 1.0361 0.5077 0.159 Uiso calc R 1 . . H
C13A 0.2333(5) 0.7727(3) 0.40088(18) 0.0799(11) Uani d . 1 . . C
H13A 0.3469 0.7723 0.4048 0.120 Uiso calc R 1 . . H
H13B 0.2196 0.7471 0.3672 0.120 Uiso calc R 1 . . H
H13C 0.1967 0.7204 0.4339 0.120 Uiso calc R 1 . . H
C14A 0.4836(5) 0.9733(4) 0.36032(17) 0.0750(11) Uani d . 1 . . C
H14A 0.5810 0.9665 0.3368 0.112 Uiso calc R 1 . . H
H14B 0.4911 0.9038 0.3910 0.112 Uiso calc R 1 . . H
H14C 0.4727 1.0410 0.3759 0.112 Uiso calc R 1 . . H
C15A 0.3758(4) 1.0021(3) 0.17669(13) 0.0521(8) Uani d . 1 . . C
C16A 0.3060(5) 1.1057(3) 0.14373(15) 0.0657(10) Uani d . 1 . . C
H16A 0.2793 1.1746 0.1565 0.079 Uiso calc R 1 . . H
C17A 0.3536(4) 0.9508(3) 0.09307(13) 0.0490(7) Uani d . 1 . . C
C18A 0.3050(4) 0.8960(3) -0.03566(13) 0.0508(8) Uani d . 1 . . C
H18A 0.3746 0.8227 -0.0322 0.061 Uiso calc R 1 . . H
C19A 0.2172(4) 0.9528(3) -0.08823(13) 0.0504(8) Uani d . 1 . . C
C20A 0.2391(4) 0.8971(3) -0.13336(14) 0.0578(8) Uani d . 1 . . C
H20A 0.3124 0.8253 -0.1298 0.069 Uiso calc R 1 . . H
C21A 0.1530(5) 0.9478(3) -0.18302(15) 0.0646(9) Uani d . 1 . . C
C22A 0.0445(5) 1.0547(4) -0.18910(17) 0.0734(11) Uani d . 1 . . C
H22A -0.0129 1.0885 -0.2229 0.088 Uiso calc R 1 . . H
C23A 0.0210(5) 1.1112(3) -0.14532(17) 0.0715(10) Uani d . 1 . . C
H23A -0.0531 1.1828 -0.1496 0.086 Uiso calc R 1 . . H
C24A 0.1064(4) 1.0627(3) -0.09492(15) 0.0578(8) Uani d . 1 . . C
Br1B -0.06327(4) 0.60101(3) -0.160046(15) 0.06310(12) Uani d . 1 . . Br
S1B 0.52158(11) 0.43925(7) 0.16823(4) 0.0566(2) Uani d . 1 . . S
N1B 0.5030(3) 0.6514(2) 0.17666(10) 0.0461(6) Uani d . 1 . . N
N2B 0.3460(3) 0.6400(2) 0.10245(11) 0.0526(7) Uani d . 1 . . N
H2N 0.2956 0.7125 0.0961 0.063 Uiso calc R 1 . . H
N3B 0.3257(3) 0.5672(2) 0.06846(10) 0.0462(6) Uani d . 1 . . N
O1B 0.3892(3) 0.36565(18) 0.03793(9) 0.0596(6) Uani d . 1 . . O
H2O 0.3964 0.4110 0.0576 0.089 Uiso calc R 1 . . H
C1B 0.6824(4) 0.6336(3) 0.25678(13) 0.0514(8) Uani d . 1 . . C
H1B 0.6297 0.7171 0.2501 0.062 Uiso calc R 1 . . H
C2B 0.8691(4) 0.6208(3) 0.25665(14) 0.0543(8) Uani d . 1 . . C
H2C 0.9068 0.6889 0.2333 0.065 Uiso calc R 1 . . H
H2D 0.9295 0.5490 0.2472 0.065 Uiso calc R 1 . . H
C3B 0.8627(4) 0.6153(3) 0.32189(13) 0.0478(7) Uani d . 1 . . C
C4B 0.6946(4) 0.5789(3) 0.32153(14) 0.0558(8) Uani d . 1 . . C
H4C 0.7021 0.4944 0.3318 0.067 Uiso calc R 1 . . H
H4D 0.6095 0.6176 0.3438 0.067 Uiso calc R 1 . . H
C5B 0.9986(4) 0.5331(3) 0.35963(14) 0.0482(7) Uani d . 1 . . C
C6B 1.1639(4) 0.5231(3) 0.34104(16) 0.0590(9) Uani d . 1 . . C
C7B 1.2858(5) 0.4477(4) 0.3771(2) 0.0792(12) Uani d . 1 . . C
H7B 1.3942 0.4407 0.3644 0.095 Uiso calc R 1 . . H
C8B 1.2536(6) 0.3836(4) 0.4304(2) 0.0883(14) Uani d . 1 . . C
C9B 1.0941(6) 0.3977(4) 0.44876(18) 0.0807(12) Uani d . 1 . . C
H9B 1.0704 0.3568 0.4855 0.097 Uiso calc R 1 . . H
C10B 0.9658(4) 0.4698(3) 0.41534(15) 0.0589(9) Uani d . 1 . . C
C11B 1.2163(5) 0.5922(4) 0.28422(19) 0.0834(12) Uani d . 1 . . C
H11D 1.1511 0.6707 0.2761 0.125 Uiso calc R 1 . . H
H11E 1.2016 0.5546 0.2547 0.125 Uiso calc R 1 . . H
H11F 1.3298 0.5952 0.2856 0.125 Uiso calc R 1 . . H
C12B 1.3931(7) 0.3019(5) 0.4676(3) 0.151(3) Uani d . 1 . . C
H12D 1.3484 0.2537 0.5003 0.227 Uiso calc R 1 . . H
H12E 1.4574 0.3481 0.4801 0.227 Uiso calc R 1 . . H
H12F 1.4613 0.2525 0.4458 0.227 Uiso calc R 1 . . H
C13B 0.7969(5) 0.4781(5) 0.44131(16) 0.0882(13) Uani d . 1 . . C
H13D 0.7376 0.5582 0.4310 0.106 Uiso calc R 1 . . H
H13E 0.8043 0.4521 0.4822 0.106 Uiso calc R 1 . . H
H13F 0.7405 0.4291 0.4274 0.106 Uiso calc R 1 . . H
C14B 0.8379(5) 0.7386(3) 0.33286(17) 0.0703(10) Uani d . 1 . . C
H14D 0.7520 0.7911 0.3090 0.105 Uiso calc R 1 . . H
H14E 0.9378 0.7670 0.3242 0.105 Uiso calc R 1 . . H
H14F 0.8083 0.7348 0.3723 0.105 Uiso calc R 1 . . H
C15B 0.6076(4) 0.5783(3) 0.21914(13) 0.0463(7) Uani d . 1 . . C
C16B 0.6310(4) 0.4636(3) 0.22079(15) 0.0573(8) Uani d . 1 . . C
H16B 0.6977 0.4044 0.2469 0.069 Uiso calc R 1 . . H
C17B 0.4501(3) 0.5899(2) 0.14625(12) 0.0437(7) Uani d . 1 . . C
C18B 0.2298(4) 0.6116(3) 0.02600(13) 0.0444(7) Uani d . 1 . . C
H18B 0.1740 0.6896 0.0200 0.053 Uiso calc R 1 . . H
C19B 0.2064(3) 0.5419(2) -0.01318(12) 0.0421(7) Uani d . 1 . . C
C20B 0.1035(3) 0.5939(3) -0.05961(12) 0.0449(7) Uani d . 1 . . C
H20B 0.0517 0.6728 -0.0656 0.054 Uiso calc R 1 . . H
C21B 0.0778(4) 0.5296(3) -0.09687(12) 0.0453(7) Uani d . 1 . . C
C22B 0.1545(4) 0.4123(3) -0.08898(13) 0.0499(7) Uani d . 1 . . C
H22B 0.1359 0.3693 -0.1141 0.060 Uiso calc R 1 . . H
C23B 0.2580(4) 0.3599(3) -0.04384(13) 0.0511(8) Uani d . 1 . . C
H23B 0.3103 0.2813 -0.0387 0.061 Uiso calc R 1 . . H
C24B 0.2854(4) 0.4228(2) -0.00591(12) 0.0443(7) Uani d . 1 . . C

loop_
_atom_site_aniso_label
_atom_site_aniso_U_11
_atom_site_aniso_U_22
_atom_site_aniso_U_33
_atom_site_aniso_U_12
_atom_site_aniso_U_13
_atom_site_aniso_U_23
Br1A 0.1332(4) 0.1162(4) 0.0585(3) -0.0529(3) -0.0112(3) -0.0267(2)
S1A 0.0992(7) 0.0399(4) 0.0528(5) -0.0007(4) -0.0037(5) -0.0073(4)
N1A 0.0608(16) 0.0400(14) 0.0449(15) -0.0053(12) -0.0038(12) -0.0105(11)
N2A 0.0714(18) 0.0458(15) 0.0444(15) -0.0049(13) -0.0086(13) -0.0101(12)
N3A 0.0679(17) 0.0443(14) 0.0440(15) -0.0082(13) -0.0037(13) -0.0060(12)
O1A 0.0918(18) 0.0547(14) 0.0729(17) 0.0056(13) -0.0147(14) -0.0142(13)
C1A 0.0550(19) 0.0546(19) 0.0532(19) -0.0112(15) -0.0041(15) -0.0192(16)
C2A 0.079(2) 0.0499(19) 0.062(2) -0.0168(17) 0.0006(18) -0.0263(17)
C3A 0.065(2) 0.0500(18) 0.0553(19) -0.0061(15) -0.0076(16) -0.0245(16)
C4A 0.0613(19) 0.0463(17) 0.0495(18) -0.0042(15) -0.0079(15) -0.0208(15)
C5A 0.063(2) 0.060(2) 0.0453(18) -0.0030(16) -0.0108(15) -0.0270(16)
C6A 0.083(3) 0.061(2) 0.057(2) -0.0021(18) -0.0130(19) -0.0312(18)
C7A 0.075(3) 0.088(3) 0.063(2) 0.015(2) -0.010(2) -0.042(2)
C8A 0.067(2) 0.105(3) 0.063(2) -0.008(2) -0.007(2) -0.038(2)
C9A 0.082(3) 0.089(3) 0.058(2) -0.022(2) -0.004(2) -0.024(2)
C10A 0.070(2) 0.064(2) 0.0495(19) -0.0095(17) -0.0083(17) -0.0201(17)
C11A 0.143(4) 0.060(3) 0.088(3) -0.004(3) 0.001(3) -0.040(2)
C12A 0.067(3) 0.165(5) 0.095(3) -0.011(3) 0.005(2) -0.063(3)
C13A 0.100(3) 0.065(2) 0.070(3) -0.014(2) 0.005(2) -0.013(2)
C14A 0.074(2) 0.093(3) 0.070(2) -0.016(2) -0.013(2) -0.039(2)
C15A 0.065(2) 0.0438(17) 0.0492(18) -0.0089(15) 0.0010(15) -0.0169(14)
C16A 0.096(3) 0.0431(18) 0.058(2) -0.0047(18) -0.0008(19) -0.0193(16)
C17A 0.0575(19) 0.0380(16) 0.0479(18) -0.0057(14) 0.0040(15) -0.0088(14)
C18A 0.0565(19) 0.0455(17) 0.0480(18) -0.0093(14) 0.0002(15) -0.0085(14)
C19A 0.0539(19) 0.0492(18) 0.0459(18) -0.0124(15) -0.0053(15) -0.0048(14)
C20A 0.065(2) 0.059(2) 0.0490(19) -0.0189(17) 0.0003(16) -0.0081(16)
C21A 0.070(2) 0.077(2) 0.050(2) -0.032(2) -0.0070(17) -0.0058(18)
C22A 0.077(3) 0.080(3) 0.060(2) -0.028(2) -0.021(2) 0.005(2)
C23A 0.071(2) 0.065(2) 0.068(2) -0.0134(19) -0.014(2) 0.006(2)
C24A 0.062(2) 0.055(2) 0.055(2) -0.0172(16) -0.0033(17) -0.0055(16)
Br1B 0.0645(2) 0.0692(2) 0.0543(2) 0.00107(16) -0.01158(16) -0.02258(17)
S1B 0.0639(5) 0.0439(4) 0.0635(5) -0.0074(4) -0.0123(4) -0.0158(4)
N1B 0.0544(15) 0.0454(14) 0.0392(13) -0.0089(11) -0.0031(11) -0.0125(11)
N2B 0.0645(17) 0.0440(14) 0.0520(16) -0.0052(12) -0.0119(13) -0.0187(12)
N3B 0.0539(15) 0.0437(13) 0.0451(14) -0.0142(11) -0.0011(12) -0.0145(11)
O1B 0.0769(15) 0.0427(12) 0.0557(13) 0.0001(11) -0.0144(12) -0.0130(10)
C1B 0.0554(18) 0.0490(18) 0.0495(18) 0.0004(14) -0.0070(15) -0.0193(15)
C2B 0.063(2) 0.0560(19) 0.0484(18) -0.0217(16) 0.0028(15) -0.0132(15)
C3B 0.0481(17) 0.0476(17) 0.0504(18) -0.0082(13) -0.0010(14) -0.0186(14)
C4B 0.0471(18) 0.075(2) 0.0491(19) -0.0106(16) -0.0017(15) -0.0230(17)
C5B 0.0494(18) 0.0470(17) 0.0544(19) -0.0110(14) -0.0042(14) -0.0220(15)
C6B 0.0492(19) 0.057(2) 0.079(2) -0.0116(15) 0.0010(17) -0.0322(18)
C7B 0.049(2) 0.075(3) 0.122(4) -0.0033(19) -0.014(2) -0.042(3)
C8B 0.086(3) 0.065(3) 0.112(4) -0.004(2) -0.037(3) -0.019(3)
C9B 0.095(3) 0.076(3) 0.069(3) -0.022(2) -0.027(2) -0.003(2)
C10B 0.064(2) 0.062(2) 0.053(2) -0.0179(17) -0.0072(17) -0.0126(17)
C11B 0.059(2) 0.106(3) 0.096(3) -0.035(2) 0.017(2) -0.033(3)
C12B 0.121(5) 0.116(4) 0.192(7) 0.023(4) -0.087(5) -0.010(4)
C13B 0.086(3) 0.135(4) 0.044(2) -0.039(3) 0.000(2) -0.007(2)
C14B 0.081(2) 0.056(2) 0.077(3) 0.0021(18) -0.022(2) -0.0291(18)
C15B 0.0463(17) 0.0490(18) 0.0434(17) -0.0076(14) -0.0024(13) -0.0124(14)
C16B 0.0582(19) 0.0514(19) 0.059(2) 0.0008(15) -0.0147(16) -0.0144(16)
C17B 0.0462(16) 0.0405(16) 0.0434(17) -0.0076(13) 0.0016(14) -0.0101(13)
C18B 0.0470(17) 0.0402(16) 0.0458(17) -0.0098(13) -0.0005(14) -0.0094(13)
C19B 0.0435(16) 0.0390(16) 0.0443(16) -0.0109(13) 0.0045(13) -0.0101(13)
C20B 0.0438(16) 0.0441(16) 0.0465(17) -0.0063(13) 0.0021(13) -0.0137(14)
C21B 0.0448(16) 0.0501(18) 0.0416(16) -0.0100(13) 0.0019(13) -0.0127(14)
C22B 0.0613(19) 0.0490(18) 0.0450(17) -0.0160(15) 0.0045(15) -0.0188(14)
C23B 0.063(2) 0.0383(16) 0.0506(18) -0.0095(14) 0.0046(16) -0.0110(14)
C24B 0.0470(16) 0.0434(16) 0.0415(16) -0.0086(13) 0.0022(13) -0.0097(13)

loop_
_atom_type_symbol
_atom_type_description
_atom_type_scat_dispersion_real
_atom_type_scat_dispersion_imag
_atom_type_scat_source
C C 0.0033 0.0016 'International Tables Vol C Tables 4.2.6.8 and 6.1.1.4'
H H 0.0000 0.0000 'International Tables Vol C Tables 4.2.6.8 and 6.1.1.4'
Br Br -0.2901 2.4595 'International Tables Vol C Tables 4.2.6.8 and 6.1.1.4'
N N 0.0061 0.0033 'International Tables Vol C Tables 4.2.6.8 and 6.1.1.4'
O O 0.0106 0.0060 'International Tables Vol C Tables 4.2.6.8 and 6.1.1.4'
S S 0.1246 0.1234 'International Tables Vol C Tables 4.2.6.8 and 6.1.1.4'

loop_
_exptl_crystal_face_index_h
_exptl_crystal_face_index_k
_exptl_crystal_face_index_l
_exptl_crystal_face_perp_dist
0 0 -1 0.0440
0 0 1 0.0240
-5 -3 -5 0.1910
5 5 4 0.1710
2 -1 -1 0.2530
0 -5 -6 0.2050
-1 5 6 0.2850

loop_
_geom_angle_atom_site_label_1
_geom_angle_atom_site_label_2
_geom_angle_atom_site_label_3
_geom_angle
_geom_angle_publ_flag
C16A S1A C17A 89.19(15) yes
C17A N1A C15A 113.3(2) ?
C17A N1A H1N 123.4 ?
C15A N1A H1N 123.4 ?
C17A N2A N3A 110.1(2) ?
C18A N3A N2A 117.5(2) ?
C24A O1A H1O 109.5 ?
C15A C1A C4A 122.4(3) ?
C15A C1A C2A 114.5(3) ?
C4A C1A C2A 87.9(2) ?
C15A C1A H1A 110.0 ?
C4A C1A H1A 110.0 ?
C2A C1A H1A 110.0 ?
C1A C2A C3A 90.0(2) ?
C1A C2A H2A 113.6 ?
C3A C2A H2A 113.6 ?
C1A C2A H2B 113.6 ?
C3A C2A H2B 113.6 ?
H2A C2A H2B 110.9 ?
C5A C3A C14A 109.6(3) ?
C5A C3A C2A 119.6(3) ?
C14A C3A C2A 110.3(3) ?
C5A C3A C4A 117.0(3) ?
C14A C3A C4A 112.6(3) ?
C2A C3A C4A 85.9(2) ?
C1A C4A C3A 89.8(2) ?
C1A C4A H4A 113.7 ?
C3A C4A H4A 113.7 ?
C1A C4A H4B 113.7 ?
C3A C4A H4B 113.7 ?
H4A C4A H4B 110.9 ?
C10A C5A C6A 117.4(3) ?
C10A C5A C3A 120.6(3) ?
C6A C5A C3A 121.9(3) ?
C7A C6A C5A 119.4(4) ?
C7A C6A C11A 117.1(4) ?
C5A C6A C11A 123.4(4) ?
C8A C7A C6A 123.8(4) ?
C8A C7A H7A 118.1 ?
C6A C7A H7A 118.1 ?
C7A C8A C9A 116.4(4) ?
C7A C8A C12A 122.2(4) ?
C9A C8A C12A 121.4(5) ?
C8A C9A C10A 122.8(4) ?
C8A C9A H9A 118.6 ?
C10A C9A H9A 118.6 ?
C9A C10A C5A 120.2(3) ?
C9A C10A C13A 116.1(4) ?
C5A C10A C13A 123.7(3) ?
C6A C11A H11A 109.5 ?
C6A C11A H11B 109.5 ?
H11A C11A H11B 109.5 ?
C6A C11A H11C 109.5 ?
H11A C11A H11C 109.5 ?
H11B C11A H11C 109.5 ?
C8A C12A H12A 109.5 ?
C8A C12A H12B 109.5 ?
H12A C12A H12B 109.5 ?
C8A C12A H12C 109.5 ?
H12A C12A H12C 109.5 ?
H12B C12A H12C 109.5 ?
C10A C13A H13A 109.5 ?
C10A C13A H13B 109.5 ?
H13A C13A H13B 109.5 ?
C10A C13A H13C 109.5 ?
H13A C13A H13C 109.5 ?
H13B C13A H13C 109.5 ?
C3A C14A H14A 109.5 ?
C3A C14A H14B 109.5 ?
H14A C14A H14B 109.5 ?
C3A C14A H14C 109.5 ?
H14A C14A H14C 109.5 ?
H14B C14A H14C 109.5 ?
C16A C15A N1A 111.9(3) yes
C16A C15A C1A 124.9(3) ?
N1A C15A C1A 123.2(3) ?
C15A C16A S1A 113.6(2) ?
C15A C16A H16A 123.2 ?
S1A C16A H16A 123.2 ?
N2A C17A N1A 124.5(3) ?
N2A C17A S1A 123.5(2) ?
N1A C17A S1A 112.0(2) ?
N3A C18A C19A 120.6(3) ?
N3A C18A H18A 119.7 ?
C19A C18A H18A 119.7 ?
C20A C19A C24A 118.8(3) ?
C20A C19A C18A 119.5(3) ?
C24A C19A C18A 121.7(3) ?
C21A C20A C19A 120.4(3) ?
C21A C20A H20A 119.8 ?
C19A C20A H20A 119.8 ?
C20A C21A C22A 120.5(4) ?
C20A C21A Br1A 120.7(3) ?
C22A C21A Br1A 118.8(3) ?
C23A C22A C21A 120.2(3) ?
C23A C22A H22A 119.9 ?
C21A C22A H22A 119.9 ?
C22A C23A C24A 120.7(4) ?
C22A C23A H23A 119.7 ?
C24A C23A H23A 119.7 ?
O1A C24A C23A 118.0(3) ?
O1A C24A C19A 122.5(3) ?
C23A C24A C19A 119.4(3) ?
C16B S1B C17B 88.49(15) yes
C17B N1B C15B 110.9(2) ?
C17B N2B N3B 115.5(2) ?
C17B N2B H2N 122.2 ?
N3B N2B H2N 122.2 ?
C18B N3B N2B 117.6(2) ?
C24B O1B H2O 109.5 ?
C15B C1B C2B 119.9(3) ?
C15B C1B C4B 120.4(3) ?
C2B C1B C4B 86.7(2) ?
C15B C1B H1B 109.3 ?
C2B C1B H1B 109.3 ?
C4B C1B H1B 109.3 ?
C1B C2B C3B 90.2(2) ?
C1B C2B H2C 113.6 ?
C3B C2B H2C 113.6 ?
C1B C2B H2D 113.6 ?
C3B C2B H2D 113.6 ?
H2C C2B H2D 110.9 ?
C5B C3B C14B 109.1(3) ?
C5B C3B C2B 119.2(3) ?
C14B C3B C2B 111.4(3) ?
C5B C3B C4B 119.5(3) ?
C14B C3B C4B 110.7(3) ?
C2B C3B C4B 85.1(2) ?
C1B C4B C3B 90.0(2) ?
C1B C4B H4C 113.6 ?
C3B C4B H4C 113.6 ?
C1B C4B H4D 113.6 ?
C3B C4B H4D 113.6 ?
H4C C4B H4D 110.9 ?
C10B C5B C6B 117.9(3) ?
C10B C5B C3B 121.5(3) ?
C6B C5B C3B 120.5(3) ?
C7B C6B C5B 119.0(4) ?
C7B C6B C11B 117.8(3) ?
C5B C6B C11B 123.2(3) ?
C8B C7B C6B 123.1(4) ?
C8B C7B H7B 118.5 ?
C6B C7B H7B 118.5 ?
C9B C8B C7B 117.3(4) ?
C9B C8B C12B 122.3(5) ?
C7B C8B C12B 120.3(5) ?
C8B C9B C10B 123.1(4) ?
C8B C9B H9B 118.4 ?
C10B C9B H9B 118.4 ?
C9B C10B C5B 119.5(3) ?
C9B C10B C13B 117.3(4) ?
C5B C10B C13B 123.1(3) ?
C6B C11B H11D 109.5 ?
C6B C11B H11E 109.5 ?
H11D C11B H11E 109.5 ?
C6B C11B H11F 109.5 ?
H11D C11B H11F 109.5 ?
H11E C11B H11F 109.5 ?
C8B C12B H12D 109.5 ?
C8B C12B H12E 109.5 ?
H12D C12B H12E 109.5 ?
C8B C12B H12F 109.5 ?
H12D C12B H12F 109.5 ?
H12E C12B H12F 109.5 ?
C10B C13B H13D 109.5 ?
C10B C13B H13E 109.5 ?
H13D C13B H13E 109.5 ?
C10B C13B H13F 109.5 ?
H13D C13B H13F 109.5 ?
H13E C13B H13F 109.5 ?
C3B C14B H14D 109.5 ?
C3B C14B H14E 109.5 ?
H14D C14B H14E 109.5 ?
C3B C14B H14F 109.5 ?
H14D C14B H14F 109.5 ?
H14E C14B H14F 109.5 ?
C16B C15B N1B 114.6(3) yes
C16B C15B C1B 127.2(3) ?
N1B C15B C1B 118.1(3) ?
C15B C16B S1B 111.5(2) ?
C15B C16B H16B 124.2 ?
S1B C16B H16B 124.2 ?
N1B C17B N2B 122.7(3) ?
N1B C17B S1B 114.5(2) ?
N2B C17B S1B 122.8(2) ?
N3B C18B C19B 121.0(3) ?
N3B C18B H18B 119.5 ?
C19B C18B H18B 119.5 ?
C20B C19B C24B 118.4(3) ?
C20B C19B C18B 119.4(2) ?
C24B C19B C18B 122.2(3) ?
C21B C20B C19B 120.5(3) ?
C21B C20B H20B 119.7 ?
C19B C20B H20B 119.7 ?
C20B C21B C22B 120.6(3) ?
C20B C21B Br1B 120.3(2) ?
C22B C21B Br1B 119.0(2) ?
C23B C22B C21B 119.6(3) ?
C23B C22B H22B 120.2 ?
C21B C22B H22B 120.2 ?
C22B C23B C24B 120.7(3) ?
C22B C23B H23B 119.7 ?
C24B C23B H23B 119.7 ?
O1B C24B C23B 117.7(3) ?
O1B C24B C19B 122.2(3) ?
C23B C24B C19B 120.1(3) ?

loop_
_geom_bond_atom_site_label_1
_geom_bond_atom_site_label_2
_geom_bond_site_symmetry_2
_geom_bond_distance
_geom_bond_publ_flag
Br1A C21A . 1.891(4) ?
S1A C16A . 1.717(4) yes
S1A C17A . 1.729(3) yes
N1A C17A . 1.339(4) yes
N1A C15A . 1.394(4) yes
N1A H1N . 0.8600 ?
N2A C17A . 1.327(4) yes
N2A N3A . 1.386(3) yes
N3A C18A . 1.281(4) yes
O1A C24A . 1.341(4) ?
O1A H1O . 0.8200 ?
C1A C15A . 1.493(4) ?
C1A C4A . 1.533(5) ?
C1A C2A . 1.539(4) ?
C1A H1A . 0.9800 ?
C2A C3A . 1.558(5) ?
C2A H2A . 0.9700 ?
C2A H2B . 0.9700 ?
C3A C5A . 1.524(5) ?
C3A C14A . 1.530(5) ?
C3A C4A . 1.571(4) ?
C4A H4A . 0.9700 ?
C4A H4B . 0.9700 ?
C5A C10A . 1.401(5) ?
C5A C6A . 1.412(4) ?
C6A C7A . 1.388(6) ?
C6A C11A . 1.503(6) ?
C7A C8A . 1.366(6) ?
C7A H7A . 0.9300 ?
C8A C9A . 1.377(6) ?
C8A C12A . 1.520(6) ?
C9A C10A . 1.392(5) ?
C9A H9A . 0.9300 ?
C10A C13A . 1.515(5) ?
C11A H11A . 0.9600 ?
C11A H11B . 0.9600 ?
C11A H11C . 0.9600 ?
C12A H12A . 0.9600 ?
C12A H12B . 0.9600 ?
C12A H12C . 0.9600 ?
C13A H13A . 0.9600 ?
C13A H13B . 0.9600 ?
C13A H13C . 0.9600 ?
C14A H14A . 0.9600 ?
C14A H14B . 0.9600 ?
C14A H14C . 0.9600 ?
C15A C16A . 1.331(4) yes
C16A H16A . 0.9300 ?
C18A C19A . 1.446(4) yes
C18A H18A . 0.9300 ?
C19A C20A . 1.396(5) ?
C19A C24A . 1.415(4) ?
C20A C21A . 1.374(5) ?
C20A H20A . 0.9300 ?
C21A C22A . 1.379(5) ?
C22A C23A . 1.374(6) ?
C22A H22A . 0.9300 ?
C23A C24A . 1.383(5) ?
C23A H23A . 0.9300 ?
Br1B C21B . 1.898(3) ?
S1B C16B . 1.730(3) yes
S1B C17B . 1.730(3) yes
N1B C17B . 1.318(4) yes
N1B C15B . 1.387(4) yes
N2B C17B . 1.348(4) yes
N2B N3B . 1.381(3) yes
N2B H2N . 0.8600 ?
N3B C18B . 1.277(4) yes
O1B C24B . 1.359(3) ?
O1B H2O . 0.8200 ?
C1B C15B . 1.489(4) ?
C1B C2B . 1.534(4) ?
C1B C4B . 1.537(4) ?
C1B H1B . 0.9800 ?
C2B C3B . 1.558(4) ?
C2B H2C . 0.9700 ?
C2B H2D . 0.9700 ?
C3B C5B . 1.515(4) ?
C3B C14B . 1.534(4) ?
C3B C4B . 1.561(4) ?
C4B H4C . 0.9700 ?
C4B H4D . 0.9700 ?
C5B C10B . 1.410(5) ?
C5B C6B . 1.412(5) ?
C6B C7B . 1.394(5) ?
C6B C11B . 1.506(5) ?
C7B C8B . 1.366(6) ?
C7B H7B . 0.9300 ?
C8B C9B . 1.364(6) ?
C8B C12B . 1.527(6) ?
C9B C10B . 1.384(5) ?
C9B H9B . 0.9300 ?
C10B C13B . 1.499(5) ?
C11B H11D . 0.9600 ?
C11B H11E . 0.9600 ?
C11B H11F . 0.9600 ?
C12B H12D . 0.9600 ?
C12B H12E . 0.9600 ?
C12B H12F . 0.9600 ?
C13B H13D . 0.9600 ?
C13B H13E . 0.9600 ?
C13B H13F . 0.9600 ?
C14B H14D . 0.9600 ?
C14B H14E . 0.9600 ?
C14B H14F . 0.9600 ?
C15B C16B . 1.337(4) yes
C16B H16B . 0.9300 ?
C18B C19B . 1.458(4) yes
C18B H18B . 0.9300 ?
C19B C20B . 1.390(4) ?
C19B C24B . 1.409(4) ?
C20B C21B . 1.377(4) ?
C20B H20B . 0.9300 ?
C21B C22B . 1.384(4) ?
C22B C23B . 1.372(4) ?
C22B H22B . 0.9300 ?
C23B C24B . 1.382(4) ?
C23B H23B . 0.9300 ?

loop_
_geom_hbond_atom_site_label_D
_geom_hbond_atom_site_label_H
_geom_hbond_atom_site_label_A
_geom_hbond_site_symmetry_A
_geom_hbond_distance_DH
_geom_hbond_distance_HA
_geom_hbond_distance_DA
_geom_hbond_angle_DHA
N1A H1N N1B . 0.86 2.17 2.979(3) 158
O1A H1O N3A . 0.82 1.89 2.613(3) 146
N2B H2N N2A . 0.86 2.21 2.880(4) 134
O1B H2O N3B . 0.82 1.91 2.635(3) 146
C12A H12C Cg1 2_576 0.96 2.74 3.627(3) 154

loop_
_geom_torsion_atom_site_label_1
_geom_torsion_atom_site_label_2
_geom_torsion_atom_site_label_3
_geom_torsion_atom_site_label_4
_geom_torsion
_geom_torsion_publ_flag
C17A N2A N3A C18A 172.3(3) yes
C15A C1A C2A C3A 144.1(3) ?
C4A C1A C2A C3A 19.2(2) ?
C1A C2A C3A C5A -137.6(3) ?
C1A C2A C3A C14A 93.9(3) ?
C1A C2A C3A C4A -18.7(2) ?
C15A C1A C4A C3A -137.0(3) ?
C2A C1A C4A C3A -19.0(2) ?
C5A C3A C4A C1A 140.1(3) ?
C14A C3A C4A C1A -91.5(3) ?
C2A C3A C4A C1A 18.8(2) ?
C14A C3A C5A C10A -82.0(4) ?
C2A C3A C5A C10A 149.1(3) ?
C4A C3A C5A C10A 47.8(4) ?
C14A C3A C5A C6A 94.2(4) ?
C2A C3A C5A C6A -34.7(4) ?
C4A C3A C5A C6A -136.1(3) ?
C10A C5A C6A C7A -2.6(5) ?
C3A C5A C6A C7A -178.9(3) ?
C10A C5A C6A C11A 174.7(3) ?
C3A C5A C6A C11A -1.6(5) ?
C5A C6A C7A C8A 1.0(5) ?
C11A C6A C7A C8A -176.5(4) ?
C6A C7A C8A C9A 0.4(6) ?
C6A C7A C8A C12A 178.5(4) ?
C7A C8A C9A C10A 0.1(6) ?
C12A C8A C9A C10A -178.1(4) ?
C8A C9A C10A C5A -1.8(5) ?
C8A C9A C10A C13A 174.9(4) ?
C6A C5A C10A C9A 3.0(5) ?
C3A C5A C10A C9A 179.4(3) ?
C6A C5A C10A C13A -173.5(3) ?
C3A C5A C10A C13A 2.9(5) ?
C17A N1A C15A C16A -0.9(4) ?
C17A N1A C15A C1A -178.7(3) ?
C4A C1A C15A C16A 122.4(4) ?
C2A C1A C15A C16A 18.4(5) ?
C4A C1A C15A N1A -60.1(5) ?
C2A C1A C15A N1A -164.1(3) ?
N1A C15A C16A S1A 0.6(4) ?
C1A C15A C16A S1A 178.3(3) ?
C17A S1A C16A C15A -0.1(3) ?
N3A N2A C17A N1A 174.0(3) ?
N3A N2A C17A S1A -6.5(4) ?
C15A N1A C17A N2A -179.5(3) ?
C15A N1A C17A S1A 0.9(4) ?
C16A S1A C17A N2A 180.0(3) ?
C16A S1A C17A N1A -0.5(3) ?
N2A N3A C18A C19A 175.5(3) ?
N3A C18A C19A C20A 179.5(3) ?
N3A C18A C19A C24A -1.8(5) ?
C24A C19A C20A C21A -0.7(5) ?
C18A C19A C20A C21A 178.0(3) ?
C19A C20A C21A C22A 0.4(6) ?
C19A C20A C21A Br1A 179.6(3) ?
C20A C21A C22A C23A -0.3(6) ?
Br1A C21A C22A C23A -179.6(3) ?
C21A C22A C23A C24A 0.6(6) ?
C22A C23A C24A O1A 179.5(3) ?
C22A C23A C24A C19A -1.0(6) ?
C20A C19A C24A O1A -179.5(3) ?
C18A C19A C24A O1A 1.9(5) ?
C20A C19A C24A C23A 1.0(5) ?
C18A C19A C24A C23A -177.6(3) ?
C17B N2B N3B C18B -179.1(3) yes
C15B C1B C2B C3B -144.8(3) ?
C4B C1B C2B C3B -21.3(2) ?
C1B C2B C3B C5B 142.3(3) ?
C1B C2B C3B C14B -89.2(3) ?
C1B C2B C3B C4B 21.0(2) ?
C15B C1B C4B C3B 144.3(3) ?
C2B C1B C4B C3B 21.3(2) ?
C5B C3B C4B C1B -141.9(3) ?
C14B C3B C4B C1B 90.0(3) ?
C2B C3B C4B C1B -21.0(2) ?
C14B C3B C5B C10B 89.0(4) ?
C2B C3B C5B C10B -141.6(3) ?
C4B C3B C5B C10B -39.8(4) ?
C14B C3B C5B C6B -87.2(4) ?
C2B C3B C5B C6B 42.3(4) ?
C4B C3B C5B C6B 144.0(3) ?
C10B C5B C6B C7B 2.9(5) ?
C3B C5B C6B C7B 179.2(3) ?
C10B C5B C6B C11B -175.7(3) ?
C3B C5B C6B C11B 0.6(5) ?
C5B C6B C7B C8B -1.0(6) ?
C11B C6B C7B C8B 177.8(4) ?
C6B C7B C8B C9B -1.6(6) ?
C6B C7B C8B C12B 179.5(4) ?
C7B C8B C9B C10B 2.3(7) ?
C12B C8B C9B C10B -178.9(4) ?
C8B C9B C10B C5B -0.3(6) ?
C8B C9B C10B C13B -179.2(4) ?
C6B C5B C10B C9B -2.4(5) ?
C3B C5B C10B C9B -178.6(3) ?
C6B C5B C10B C13B 176.6(3) ?
C3B C5B C10B C13B 0.3(5) ?
C17B N1B C15B C16B -0.7(4) ?
C17B N1B C15B C1B 178.5(3) ?
C2B C1B C15B C16B 62.1(5) ?
C4B C1B C15B C16B -43.0(5) ?
C2B C1B C15B N1B -117.0(3) ?
C4B C1B C15B N1B 137.9(3) ?
N1B C15B C16B S1B 0.1(4) ?
C1B C15B C16B S1B -179.1(3) ?
C17B S1B C16B C15B 0.4(3) ?
C15B N1B C17B N2B 179.7(3) ?
C15B N1B C17B S1B 1.1(3) ?
N3B N2B C17B N1B 168.7(3) ?
N3B N2B C17B S1B -12.9(4) ?
C16B S1B C17B N1B -0.9(3) ?
C16B S1B C17B N2B -179.5(3) ?
N2B N3B C18B C19B 177.7(3) ?
N3B C18B C19B C20B -178.7(3) ?
N3B C18B C19B C24B 1.0(5) ?
C24B C19B C20B C21B 1.1(4) ?
C18B C19B C20B C21B -179.2(3) ?
C19B C20B C21B C22B -0.4(5) ?
C19B C20B C21B Br1B 179.8(2) ?
C20B C21B C22B C23B -0.5(5) ?
Br1B C21B C22B C23B 179.4(2) ?
C21B C22B C23B C24B 0.6(5) ?
C22B C23B C24B O1B 179.9(3) ?
C22B C23B C24B C19B 0.2(5) ?
C20B C19B C24B O1B 179.2(3) ?
C18B C19B C24B O1B -0.4(5) ?
C20B C19B C24B C23B -1.0(4) ?
C18B C19B C24B C23B 179.3(3) ?
